data_2215258
loop_
_publ_author_name
'Van Hecke, Kristof'
'Cartuyvels, Els'
'Parac-Vogt, Tatjana N.'
'G\"orller-Walrand, Christiane'
'Van Meervelt, Luc'

_publ_section_title
;
 Poly[\m~2~-<small>L</small>-alanine-\m~3~-nitrato-sodium(I)]
;
_journal_coeditor_code RT2007
_journal_issue 9
_journal_name_full 'Acta Crystallographica Section E'
_journal_page_first m2354
_journal_page_last m2354
_journal_paper_doi 10.1107/S1600536807039438
_journal_volume 63
_journal_year 2007
_chemical_formula_iupac '[Na (N O3) (C3 H7 N O2)]'
_chemical_formula_moiety 'C3 H7 N2 Na O5'
_chemical_formula_sum 'C3 H7 N2 Na O5'
_chemical_formula_weight 174.10
_chemical_name_systematic
;
Poly[\m~2~-L-alanine-\m~3~-nitrato-sodium(I)]
;
_space_group_IT_number 19
_symmetry_cell_setting orthorhombic
_symmetry_space_group_name_Hall 'P 2ac 2ab'
_symmetry_space_group_name_H-M 'P 21 21 21'
_atom_sites_solution_hydrogens geom
_atom_sites_solution_primary direct
_atom_sites_solution_secondary difmap
_audit_creation_method SHELXL-97
_cell_angle_alpha 90.00
_cell_angle_beta 90.00
_cell_angle_gamma 90.00
_cell_formula_units_Z 4
_cell_length_a 5.3477(3)
_cell_length_b 9.1719(6)
_cell_length_c 13.5284(8)
_cell_measurement_reflns_used 2690
_cell_measurement_temperature 100(2)
_cell_measurement_theta_max 70.28
_cell_measurement_theta_min 5.81
_cell_volume 663.55(7)
_computing_cell_refinement 'SAINT (Bruker, 1997)'
_computing_data_collection 'SMART (Bruker, 1997)'
_computing_data_reduction SAINT
_computing_molecular_graphics 'PLATON (Spek, 2003)'
_computing_publication_material PLATON
_computing_structure_refinement 'SHELXL97 (Sheldrick, 1997)'
_computing_structure_solution 'SHELXS97 (Sheldrick, 1990)'
_diffrn_ambient_temperature 100(2)
_diffrn_measured_fraction_theta_full .993
_diffrn_measured_fraction_theta_max .995
_diffrn_measurement_device_type 'Bruker SMART 6000'
_diffrn_measurement_method '\w and \f'
_diffrn_radiation_monochromator 'crossed G\"obel mirrors'
_diffrn_radiation_source 'fine-focus sealed tube'
_diffrn_radiation_type CuK\a
_diffrn_radiation_wavelength 1.54178
_diffrn_reflns_av_R_equivalents 0.0477
_diffrn_reflns_av_sigmaI/netI 0.0273
_diffrn_reflns_limit_h_max 6
_diffrn_reflns_limit_h_min -6
_diffrn_reflns_limit_k_max 11
_diffrn_reflns_limit_k_min 0
_diffrn_reflns_limit_l_max 16
_diffrn_reflns_limit_l_min 0
_diffrn_reflns_number 6562
_diffrn_reflns_theta_full 70.31
_diffrn_reflns_theta_max 70.31
_diffrn_reflns_theta_min 5.83
_diffrn_standards_decay_% na
_diffrn_standards_interval_count na
_diffrn_standards_interval_time na
_diffrn_standards_number na
_exptl_absorpt_coefficient_mu 1.977
_exptl_absorpt_correction_T_max 0.673
_exptl_absorpt_correction_T_min 0.431
_exptl_absorpt_correction_type multi-scan
_exptl_absorpt_process_details '(SADABS; Bruker, 1997)'
_exptl_crystal_colour colourless
_exptl_crystal_density_diffrn 1.743
_exptl_crystal_density_method 'not measured'
_exptl_crystal_description rod
_exptl_crystal_F_000 360
_exptl_crystal_size_max 0.5
_exptl_crystal_size_mid 0.3
_exptl_crystal_size_min 0.2
_refine_diff_density_max .316
_refine_diff_density_min -.474
_refine_ls_abs_structure_details 'Flack, 1983'
_refine_ls_abs_structure_Flack 0.10(12)
_refine_ls_extinction_coef 0.046(3)
_refine_ls_extinction_expression Fc^*^=kFc[1+0.001xFc^2^\l^3^/sin(2\q)]^-1/4^
_refine_ls_extinction_method SHELXL97
_refine_ls_goodness_of_fit_ref 1.095
_refine_ls_hydrogen_treatment refxyz
_refine_ls_matrix_type full
_refine_ls_number_parameters 122
_refine_ls_number_reflns 1241
_refine_ls_number_restraints 0
_refine_ls_restrained_S_all 1.095
_refine_ls_R_factor_all 0.0388
_refine_ls_R_factor_gt 0.0371
_refine_ls_shift/su_max 0.000
_refine_ls_shift/su_mean 0.000
_refine_ls_structure_factor_coef Fsqd
_refine_ls_weighting_details 'calc w=1/[\s^2^(Fo^2^)+(0.0662P)^2^] where P=(Fo^2^+2Fc^2^)/3'
_refine_ls_weighting_scheme calc
_refine_ls_wR_factor_gt 0.0914
_refine_ls_wR_factor_ref 0.0924
_reflns_number_gt 1170
_reflns_number_total 1241
_reflns_threshold_expression I>2\s(I)
_cod_data_source_file rt2007.cif
_cod_data_source_block I
_cod_database_code 2215258
_cod_database_fobs_code 2215258

loop_
_symmetry_equiv_pos_as_xyz
'x, y, z'
'-x+1/2, -y, z+1/2'
'-x, y+1/2, -z+1/2'
'x+1/2, -y+1/2, -z'

loop_
_atom_site_type_symbol
_atom_site_label
_atom_site_fract_x
_atom_site_fract_y
_atom_site_fract_z
_atom_site_U_iso_or_equiv
_atom_site_adp_type
_atom_site_calc_flag
_atom_site_occupancy
C C1 0.6356(4) 1.05721(19) -0.00853(15) 0.0078(4) Uani d 1
C C2 0.3525(4) 1.0453(2) 0.00305(15) 0.0090(4) Uani d 1
C C3 0.2757(4) 0.8870(2) 0.02082(14) 0.0136(4) Uani d 1
H H2 0.300(5) 1.109(3) 0.0538(19) 0.016 Uiso d 1
H H1A 0.247(7) 1.201(3) -0.0929(19) 0.020 Uiso d 1
H H3A 0.322(5) 0.825(3) -0.033(2) 0.020 Uiso d 1
H H1B 0.287(6) 1.064(3) -0.140(2) 0.020 Uiso d 1
H H3B 0.095(6) 0.881(3) 0.028(2) 0.020 Uiso d 1
H H1C 0.062(6) 1.080(3) -0.087(2) 0.020 Uiso d 1
H H3C 0.348(6) 0.841(3) 0.082(2) 0.020 Uiso d 1
N N1 0.2284(4) 1.10123(18) -0.08786(11) 0.0082(3) Uani d 1
N N2 0.7554(4) 0.71413(16) 0.24472(10) 0.0087(3) Uani d 1
Na Na1 0.75451(17) 1.04449(8) 0.23836(5) 0.0127(3) Uani d 1
O O1 0.7615(3) 1.09249(14) 0.06664(8) 0.0097(3) Uani d 1
O O2 0.7253(3) 1.02859(15) -0.09235(10) 0.0122(3) Uani d 1
O O3 0.5568(3) 0.7841(2) 0.24054(13) 0.0209(4) Uani d 1
O O4 0.9608(3) 0.7753(2) 0.23456(13) 0.0201(4) Uani d 1
O O5 0.7487(4) 0.57822(15) 0.26006(9) 0.0211(4) Uani d 1

loop_
_atom_site_aniso_label
_atom_site_aniso_U_11
_atom_site_aniso_U_22
_atom_site_aniso_U_33
_atom_site_aniso_U_12
_atom_site_aniso_U_13
_atom_site_aniso_U_23
C1 0.0083(9) 0.0061(9) 0.0090(9) 0.0009(7) -0.0015(8) 0.0025(7)
C2 0.0072(9) 0.0125(9) 0.0072(9) -0.0007(8) 0.0004(7) -0.0005(8)
C3 0.0106(10) 0.0135(9) 0.0166(10) -0.0021(10) 0.0000(9) 0.0047(7)
N1 0.0056(8) 0.0122(8) 0.0067(7) 0.0012(8) 0.0001(7) -0.0007(5)
N2 0.0103(8) 0.0103(7) 0.0056(7) -0.0002(8) -0.0003(8) -0.0019(5)
Na1 0.0135(4) 0.0164(4) 0.0084(4) -0.0005(4) -0.0010(4) 0.0027(2)
O1 0.0089(6) 0.0119(6) 0.0082(6) 0.0011(7) -0.0022(7) -0.0005(4)
O2 0.0086(7) 0.0214(8) 0.0067(6) 0.0002(7) 0.0014(6) -0.0014(5)
O3 0.0142(8) 0.0329(9) 0.0157(8) 0.0120(7) -0.0030(7) -0.0045(9)
O4 0.0142(8) 0.0264(8) 0.0197(9) -0.0095(7) 0.0053(7) -0.0051(7)
O5 0.0418(10) 0.0106(7) 0.0108(6) -0.0020(9) 0.0036(9) -0.0012(5)

loop_
_atom_type_symbol
_atom_type_description
_atom_type_scat_dispersion_real
_atom_type_scat_dispersion_imag
_atom_type_scat_source
C C .0181 .0091 'International Tables Vol C Tables 4.2.6.8 and 6.1.1.4'
H H .0000 .0000 'International Tables Vol C Tables 4.2.6.8 and 6.1.1.4'
N N .0311 .0180 'International Tables Vol C Tables 4.2.6.8 and 6.1.1.4'
O O .0492 .0322 'International Tables Vol C Tables 4.2.6.8 and 6.1.1.4'
Na Na .1353 .1239 'International Tables Vol C Tables 4.2.6.8 and 6.1.1.4'

loop_
_geom_angle_atom_site_label_1
_geom_angle_atom_site_label_2
_geom_angle_atom_site_label_3
_geom_angle
O2 C1 O1 125.16(19)
O2 C1 C2 117.11(17)
O1 C1 C2 117.72(17)
N1 C2 C1 109.44(16)
N1 C2 C3 109.74(16)
C1 C2 C3 110.54(17)
N1 C2 H2 104.8(17)
C1 C2 H2 109.2(17)
C3 C2 H2 112.9(17)
C2 C3 H3A 111.7(17)
C2 C3 H3B 109.6(18)
H3A C3 H3B 108(2)
C2 C3 H3C 115.1(16)
H3A C3 H3C 106(2)
H3B C3 H3C 106(2)
C2 N1 H1A 110.8(18)
C2 N1 H1B 112.4(19)
H1A N1 H1B 108(3)
C2 N1 H1C 110.9(19)
H1A N1 H1C 108(3)
H1B N1 H1C 106(3)
O4 N2 O3 121.22(17)
O4 N2 O5 119.3(2)
O3 N2 O5 119.5(2)
O4 N2 Na1 63.02(11)
O3 N2 Na1 58.74(12)
O5 N2 Na1 171.99(11)
O1 Na1 O3 100.82(6)
O1 Na1 O4 98.33(6)
O3 Na1 O4 47.99(5)
O1 Na1 N2 102.35(5)
O3 Na1 N2 23.98(6)
O4 Na1 N2 24.14(6)
C1 O1 Na1 137.35(13)
N2 O3 Na1 97.28(13)
N2 O4 Na1 92.84(13)

loop_
_geom_bond_atom_site_label_1
_geom_bond_atom_site_label_2
_geom_bond_distance
C1 O2 1.259(3)
C1 O1 1.262(2)
C1 C2 1.526(3)
C2 N1 1.489(2)
C2 C3 1.528(3)
C2 H2 0.94(3)
C3 H3A 0.96(3)
C3 H3B 0.97(3)
C3 H3C 1.00(3)
N1 H1A 0.92(3)
N1 H1B 0.84(3)
N1 H1C 0.91(3)
N2 O4 1.241(3)
N2 O3 1.242(3)
N2 O5 1.264(2)
N2 Na1 3.0312(17)
Na1 O1 2.3647(13)
Na1 O3 2.612(2)
Na1 O4 2.705(2)
